data_7133355
loop_
_publ_author_name
'Zacharias, Harie'
'Begum, Ayesha'
'Han, Jianhua'
'Bartholome, Tyler A.'
'Marder, Todd B.'
'Martin, Caleb D.'

_publ_section_title
;
 Synthesis of phenanthrylboroles and formal nitrene insertion to access
 azaborapyrenes.
;
_journal_issue 66
_journal_name_full 'Chemical communications (Cambridge, England)'
_journal_page_first 8740
_journal_page_last 8743
_journal_paper_doi 10.1039/d4cc02863e
_journal_volume 60
_journal_year 2024
_chemical_formula_moiety C14H8BCl
_chemical_formula_sum 'C14 H8 B Cl'
_chemical_formula_weight 222.46
_chemical_melting_point 370.15
_chemical_name_systematic 2Cl
_chemical_properties_physical Moisture-sensitive
_space_group_crystal_system monoclinic
_space_group_IT_number 4
_space_group_name_Hall 'P 2yb'
_space_group_name_H-M_alt 'P 1 21 1'
_atom_sites_solution_hydrogens geom
_atom_sites_solution_primary direct
_audit_creation_method SHELXL-2018/3
_audit_update_record
;
2024-05-24 deposited with the CCDC.	2024-07-16 downloaded from the CCDC.
;
_cell_angle_alpha 90
_cell_angle_beta 102.727(3)
_cell_angle_gamma 90
_cell_formula_units_Z 2
_cell_length_a 8.5508(5)
_cell_length_b 3.8729(3)
_cell_length_c 15.8451(10)
_cell_measurement_reflns_used 6939
_cell_measurement_temperature 150(2)
_cell_measurement_theta_max 29.43
_cell_measurement_theta_min 2.51
_cell_volume 511.84(6)
_computing_cell_refinement 'Bruker SAINT'
_computing_data_collection 'Bruker APEX2'
_computing_data_reduction 'Bruker SAINT'
_computing_molecular_graphics 'Bruker SHELXTL'
_computing_publication_material 'Bruker SHELXTL'
_computing_structure_refinement 'SHELXL-2018/3 (Sheldrick, 2018)'
_computing_structure_solution 'SHELXT 2018/2 (Sheldrick, 2018)'
_diffrn_ambient_temperature 150(2)
_diffrn_measured_fraction_theta_full 0.995
_diffrn_measured_fraction_theta_max 0.992
_diffrn_measurement_device_type 'Bruker APEX-II CCD'
_diffrn_measurement_method '\f and \w scans'
_diffrn_radiation_type MoK\a
_diffrn_radiation_wavelength 0.71073
_diffrn_reflns_av_R_equivalents 0.0607
_diffrn_reflns_av_unetI/netI 0.0576
_diffrn_reflns_Laue_measured_fraction_full 0.995
_diffrn_reflns_Laue_measured_fraction_max 0.992
_diffrn_reflns_limit_h_max 11
_diffrn_reflns_limit_h_min -11
_diffrn_reflns_limit_k_max 5
_diffrn_reflns_limit_k_min -5
_diffrn_reflns_limit_l_max 21
_diffrn_reflns_limit_l_min -21
_diffrn_reflns_number 9979
_diffrn_reflns_point_group_measured_fraction_full 0.992
_diffrn_reflns_point_group_measured_fraction_max 0.975
_diffrn_reflns_theta_full 25.242
_diffrn_reflns_theta_max 28.286
_diffrn_reflns_theta_min 2.442
_exptl_absorpt_coefficient_mu 0.332
_exptl_absorpt_correction_T_max 0.847
_exptl_absorpt_correction_T_min 0.821
_exptl_absorpt_correction_type multi-scan
_exptl_absorpt_process_details SADabs
_exptl_crystal_colour yellow
_exptl_crystal_density_diffrn 1.443
_exptl_crystal_description block
_exptl_crystal_F_000 228
_exptl_crystal_recrystallization_method 'Re-crystallisation from solvent: Benzene, Hexanes'
_exptl_crystal_size_max 0.199
_exptl_crystal_size_mid 0.143
_exptl_crystal_size_min 0.101
_refine_diff_density_max 0.958
_refine_diff_density_min -0.565
_refine_diff_density_rms 0.148
_refine_ls_abs_structure_details
; 
 Refined as an inversion twin. 
;
_refine_ls_abs_structure_Flack 0.5(2)
_refine_ls_extinction_method none
_refine_ls_goodness_of_fit_ref 1.228
_refine_ls_hydrogen_treatment constr
_refine_ls_matrix_type full
_refine_ls_number_parameters 146
_refine_ls_number_reflns 2491
_refine_ls_number_restraints 1
_refine_ls_restrained_S_all 1.227
_refine_ls_R_factor_all 0.1034
_refine_ls_R_factor_gt 0.0948
_refine_ls_shift/su_max 0.000
_refine_ls_shift/su_mean 0.000
_refine_ls_structure_factor_coef Fsqd
_refine_ls_weighting_details 'w=1/[\s^2^(Fo^2^)+(0.1057P)^2^+1.0363P] where P=(Fo^2^+2Fc^2^)/3'
_refine_ls_weighting_scheme calc
_refine_ls_wR_factor_gt 0.2234
_refine_ls_wR_factor_ref 0.2273
_reflns_Friedel_coverage 0.719
_reflns_Friedel_fraction_full 0.988
_reflns_Friedel_fraction_max 0.953
_reflns_number_gt 2267
_reflns_number_total 2491
_reflns_threshold_expression 'I > 2\s(I)'
_cod_data_source_file d4cc02863e2.cif
_cod_data_source_block 2Cl
_cod_depositor_comments
;
The following automatic conversions were performed:

data item '_exptl_absorpt_correction_type' value 'MULTI-SCAN' was
changed to 'multi-scan' in accordance with the
/home/data/users/saulius/crontab/automatic-downloads/rss-feeds/RSC/lib/dictionaries/cif_core.dic
dictionary named 'cif_core.dic' version 2.4.2 last updated on
2011-04-26.

data item '_atom_sites_solution_primary' value 'DIRECT METHODS' was
changed to 'direct'.

Automatic conversion script
Id: cif_fix_values 8170 2020-07-09 18:12:32Z antanas 

 Adding full bibliography for 7133355--7133356.cif.
;
_cod_original_sg_symbol_H-M 'P 21'
_cod_database_code 7133355
_shelx_shelxl_version_number 2018/3
_shelx_space_group_comment
; 
The symmetry employed for this shelxl refinement is uniquely defined 
by the following loop, which should always be used as a source of 
symmetry information in preference to the above space-group names. 
They are only intended as comments. 
;
_shelx_estimated_absorpt_t_min 0.937
_shelx_estimated_absorpt_t_max 0.967

loop_
_space_group_symop_operation_xyz
'x, y, z'
'-x, y+1/2, -z'

loop_
_atom_site_label
_atom_site_type_symbol
_atom_site_fract_x
_atom_site_fract_y
_atom_site_fract_z
_atom_site_U_iso_or_equiv
_atom_site_adp_type
_atom_site_occupancy
_atom_site_site_symmetry_order
_atom_site_calc_flag
_atom_site_refinement_flags_posn
_atom_site_refinement_flags_adp
_atom_site_refinement_flags_occupancy
_atom_site_disorder_assembly
_atom_site_disorder_group
B1 B 0.9111(9) 0.6745(19) 0.8265(5) 0.0195(14) Uani 1 1 d . . . . .
C1 C 0.9068(8) 0.5319(16) 0.7326(4) 0.0173(13) Uani 1 1 d . . . . .
C2 C 0.7500(7) 0.397(2) 0.7045(4) 0.0199(13) Uani 1 1 d . . . . .
C3 C 0.6546(8) 0.4393(14) 0.7675(4) 0.0174(13) Uani 1 1 d . . . . .
C4 C 0.7437(8) 0.6082(16) 0.8445(4) 0.0173(13) Uani 1 1 d . . . . .
C5 C 1.0063(8) 0.5023(17) 0.6746(5) 0.0227(15) Uani 1 1 d . . . . .
H5 H 1.113414 0.585469 0.689439 0.027 Uiso 1 1 calc R U . . .
C6 C 0.9449(8) 0.343(2) 0.5909(4) 0.0258(15) Uani 1 1 d . . . . .
H6 H 1.012403 0.325859 0.550815 0.031 Uiso 1 1 calc R U . . .
C7 C 0.7950(9) 0.219(2) 0.5689(4) 0.0254(15) Uani 1 1 d . . . . .
H7 H 0.759412 0.109619 0.514311 0.030 Uiso 1 1 calc R U . . .
C8 C 0.6891(9) 0.2478(17) 0.6257(5) 0.0219(14) Uani 1 1 d . . . . .
C9 C 0.4982(8) 0.3325(18) 0.7539(4) 0.0211(14) Uani 1 1 d . . . . .
C10 C 0.4203(8) 0.395(2) 0.8226(5) 0.0260(14) Uani 1 1 d . . . . .
H10 H 0.312141 0.324795 0.817338 0.031 Uiso 1 1 calc R U . . .
C11 C 0.5004(9) 0.5580(19) 0.8969(5) 0.0255(16) Uani 1 1 d . . . . .
H11 H 0.444604 0.600556 0.941463 0.031 Uiso 1 1 calc R U . . .
C12 C 0.6610(8) 0.6637(17) 0.9095(4) 0.0194(13) Uani 1 1 d . . . . .
H12 H 0.712563 0.772071 0.962094 0.023 Uiso 1 1 calc R U . . .
C13 C 0.5222(8) 0.1316(17) 0.6110(4) 0.0203(14) Uani 1 1 d . . . . .
H13 H 0.475125 0.025138 0.557379 0.024 Uiso 1 1 calc R U . . .
C14 C 0.4332(8) 0.1699(19) 0.6705(5) 0.0260(15) Uani 1 1 d . . . . .
H14 H 0.325602 0.089311 0.657990 0.031 Uiso 1 1 calc R U . . .
Cl1 Cl 1.07418(19) 0.8686(5) 0.89606(11) 0.0291(5) Uani 1 1 d . . . . .

loop_
_atom_site_aniso_label
_atom_site_aniso_U_11
_atom_site_aniso_U_22
_atom_site_aniso_U_33
_atom_site_aniso_U_23
_atom_site_aniso_U_13
_atom_site_aniso_U_12
B1 0.017(3) 0.014(3) 0.025(4) -0.001(3) -0.002(3) 0.000(3)
C1 0.020(3) 0.014(3) 0.018(3) 0.004(2) 0.004(3) 0.003(2)
C2 0.019(3) 0.016(3) 0.024(3) 0.003(3) 0.005(2) 0.003(3)
C3 0.025(3) 0.008(3) 0.020(3) 0.009(2) 0.006(3) 0.004(2)
C4 0.020(3) 0.012(3) 0.021(3) 0.004(2) 0.008(3) 0.005(2)
C5 0.022(3) 0.018(3) 0.029(4) 0.004(3) 0.008(3) 0.002(3)
C6 0.038(4) 0.016(3) 0.033(4) 0.009(3) 0.030(3) 0.008(3)
C7 0.034(4) 0.026(3) 0.015(3) -0.002(3) 0.003(3) 0.010(3)
C8 0.027(3) 0.011(3) 0.024(4) 0.003(2) -0.001(3) 0.006(2)
C9 0.022(3) 0.013(3) 0.027(3) 0.008(3) 0.004(3) 0.000(3)
C10 0.023(3) 0.024(3) 0.031(4) 0.013(3) 0.007(3) 0.002(3)
C11 0.034(4) 0.028(4) 0.019(3) 0.014(3) 0.015(3) 0.010(3)
C12 0.023(3) 0.019(3) 0.016(3) 0.002(3) 0.004(3) 0.002(3)
C13 0.024(3) 0.014(3) 0.017(3) -0.002(2) -0.008(3) 0.000(3)
C14 0.020(3) 0.022(4) 0.034(4) 0.005(3) 0.002(3) 0.000(3)
Cl1 0.0233(8) 0.0301(9) 0.0303(9) -0.0055(8) -0.0019(6) -0.0092(8)

loop_
_atom_type_symbol
_atom_type_description
_atom_type_scat_dispersion_real
_atom_type_scat_dispersion_imag
_atom_type_scat_source
C C 0.0033 0.0016 'International Tables Vol C Tables 4.2.6.8 and 6.1.1.4'
Cl Cl 0.1484 0.1585 'International Tables Vol C Tables 4.2.6.8 and 6.1.1.4'
B B 0.0013 0.0007 'International Tables Vol C Tables 4.2.6.8 and 6.1.1.4'
H H 0.0000 0.0000 'International Tables Vol C Tables 4.2.6.8 and 6.1.1.4'

loop_
_geom_angle_atom_site_label_1
_geom_angle_atom_site_label_2
_geom_angle_atom_site_label_3
_geom_angle
_geom_angle_site_symmetry_1
_geom_angle_site_symmetry_3
_geom_angle_publ_flag
C4 B1 C1 106.6(6) . . ?
C4 B1 Cl1 126.9(6) . . ?
C1 B1 Cl1 126.5(5) . . ?
C5 C1 C2 115.9(6) . . ?
C5 C1 B1 139.7(6) . . ?
C2 C1 B1 104.4(5) . . ?
C8 C2 C1 125.9(6) . . ?
C8 C2 C3 121.6(6) . . ?
C1 C2 C3 112.5(6) . . ?
C9 C3 C2 122.8(6) . . ?
C9 C3 C4 125.7(6) . . ?
C2 C3 C4 111.5(6) . . ?
C12 C4 C3 115.9(6) . . ?
C12 C4 B1 139.2(7) . . ?
C3 C4 B1 104.9(5) . . ?
C1 C5 C6 119.2(6) . . ?
C1 C5 H5 120.4 . . ?
C6 C5 H5 120.4 . . ?
C7 C6 C5 121.5(5) . . ?
C7 C6 H6 119.2 . . ?
C5 C6 H6 119.2 . . ?
C6 C7 C8 121.0(7) . . ?
C6 C7 H7 119.5 . . ?
C8 C7 H7 119.5 . . ?
C2 C8 C7 116.4(6) . . ?
C2 C8 C13 115.8(6) . . ?
C7 C8 C13 127.7(7) . . ?
C3 C9 C10 115.8(6) . . ?
C3 C9 C14 115.9(6) . . ?
C10 C9 C14 128.3(6) . . ?
C11 C10 C9 120.4(6) . . ?
C11 C10 H10 119.8 . . ?
C9 C10 H10 119.8 . . ?
C10 C11 C12 122.8(6) . . ?
C10 C11 H11 118.6 . . ?
C12 C11 H11 118.6 . . ?
C4 C12 C11 119.4(7) . . ?
C4 C12 H12 120.3 . . ?
C11 C12 H12 120.3 . . ?
C14 C13 C8 122.5(6) . . ?
C14 C13 H13 118.8 . . ?
C8 C13 H13 118.8 . . ?
C13 C14 C9 121.4(6) . . ?
C13 C14 H14 119.3 . . ?
C9 C14 H14 119.3 . . ?

loop_
_geom_bond_atom_site_label_1
_geom_bond_atom_site_label_2
_geom_bond_distance
_geom_bond_site_symmetry_2
_geom_bond_publ_flag
B1 C4 1.541(10) . ?
B1 C1 1.580(10) . ?
B1 Cl1 1.746(8) . ?
C1 C5 1.389(9) . ?
C1 C2 1.417(9) . ?
C2 C8 1.370(10) . ?
C2 C3 1.431(8) . ?
C3 C9 1.371(9) . ?
C3 C4 1.444(10) . ?
C4 C12 1.389(9) . ?
C5 C6 1.453(11) . ?
C5 H5 0.9500 . ?
C6 C7 1.341(11) . ?
C6 H6 0.9500 . ?
C7 C8 1.415(10) . ?
C7 H7 0.9500 . ?
C8 C13 1.465(10) . ?
C9 C10 1.416(9) . ?
C9 C14 1.459(10) . ?
C10 C11 1.377(11) . ?
C10 H10 0.9500 . ?
C11 C12 1.404(11) . ?
C11 H11 0.9500 . ?
C12 H12 0.9500 . ?
C13 C14 1.344(10) . ?
C13 H13 0.9500 . ?
C14 H14 0.9500 . ?

loop_
_geom_torsion_atom_site_label_1
_geom_torsion_atom_site_label_2
_geom_torsion_atom_site_label_3
_geom_torsion_atom_site_label_4
_geom_torsion
_geom_torsion_site_symmetry_1
_geom_torsion_site_symmetry_2
_geom_torsion_site_symmetry_3
_geom_torsion_site_symmetry_4
_geom_torsion_publ_flag
C4 B1 C1 C5 179.6(8) . . . . ?
Cl1 B1 C1 C5 -0.5(12) . . . . ?
C4 B1 C1 C2 -0.9(7) . . . . ?
Cl1 B1 C1 C2 179.0(6) . . . . ?
C5 C1 C2 C8 -1.3(10) . . . . ?
B1 C1 C2 C8 179.1(7) . . . . ?
C5 C1 C2 C3 -179.5(6) . . . . ?
B1 C1 C2 C3 0.8(7) . . . . ?
C8 C2 C3 C9 0.7(10) . . . . ?
C1 C2 C3 C9 179.0(6) . . . . ?
C8 C2 C3 C4 -178.8(6) . . . . ?
C1 C2 C3 C4 -0.5(8) . . . . ?
C9 C3 C4 C12 0.1(9) . . . . ?
C2 C3 C4 C12 179.6(6) . . . . ?
C9 C3 C4 B1 -179.6(6) . . . . ?
C2 C3 C4 B1 -0.1(7) . . . . ?
C1 B1 C4 C12 -179.1(7) . . . . ?
Cl1 B1 C4 C12 1.0(12) . . . . ?
C1 B1 C4 C3 0.6(6) . . . . ?
Cl1 B1 C4 C3 -179.3(5) . . . . ?
C2 C1 C5 C6 0.6(9) . . . . ?
B1 C1 C5 C6 -179.9(8) . . . . ?
C1 C5 C6 C7 -1.0(11) . . . . ?
C5 C6 C7 C8 1.9(11) . . . . ?
C1 C2 C8 C7 2.1(10) . . . . ?
C3 C2 C8 C7 -179.8(6) . . . . ?
C1 C2 C8 C13 -179.1(6) . . . . ?
C3 C2 C8 C13 -1.0(10) . . . . ?
C6 C7 C8 C2 -2.3(10) . . . . ?
C6 C7 C8 C13 179.0(7) . . . . ?
C2 C3 C9 C10 -179.7(7) . . . . ?
C4 C3 C9 C10 -0.3(9) . . . . ?
C2 C3 C9 C14 0.1(9) . . . . ?
C4 C3 C9 C14 179.5(6) . . . . ?
C3 C9 C10 C11 0.7(10) . . . . ?
C14 C9 C10 C11 -179.0(7) . . . . ?
C9 C10 C11 C12 -1.1(11) . . . . ?
C3 C4 C12 C11 -0.4(9) . . . . ?
B1 C4 C12 C11 179.2(7) . . . . ?
C10 C11 C12 C4 1.0(10) . . . . ?
C2 C8 C13 C14 0.5(10) . . . . ?
C7 C8 C13 C14 179.2(7) . . . . ?
C8 C13 C14 C9 0.3(11) . . . . ?
C3 C9 C14 C13 -0.5(10) . . . . ?
C10 C9 C14 C13 179.2(7) . . . . ?
